data_4112392
loop_
_publ_author_name
'M. David Curtis'
'Jie Cao'
'Jeff W. Kampf'

_publ_section_title
;
 Solid-State Packing of Conjugated Oligomers: From \p-Stacks to the
 Herringbone Structure
;
_journal_name_full 'Journal of the American Chemical Society'
_journal_page_first 4318
_journal_page_last 4328
_journal_paper_doi 10.1021/ja0397916
_journal_volume 126
_journal_year 2004
_chemical_formula_sum 'C42 H50 Cl4 N4 O4 S6'
_chemical_formula_weight 1009.02
_chemical_name_systematic
;
 ?
;
_space_group_IT_number 14
_symmetry_cell_setting monoclinic
_symmetry_space_group_name_Hall '-P 2yn'
_symmetry_space_group_name_H-M 'P 1 21/n 1'
_atom_sites_solution_hydrogens geom
_atom_sites_solution_primary direct
_atom_sites_solution_secondary difmap
_audit_creation_method SHELXL-97
_cell_angle_alpha 90.00
_cell_angle_beta 99.820(2)
_cell_angle_gamma 90.00
_cell_formula_units_Z 2
_cell_length_a 14.517(2)
_cell_length_b 9.7011(13)
_cell_length_c 16.816(2)
_cell_measurement_reflns_used 5155
_cell_measurement_temperature 158(2)
_cell_measurement_theta_max 26.33
_cell_measurement_theta_min 2.43
_cell_volume 2333.5(5)
_computing_cell_refinement 'Bruker SMART'
_computing_data_collection 'Bruker SMART'
_computing_data_reduction 'Bruker SHELXTL'
_computing_molecular_graphics 'Bruker SHELXTL'
_computing_publication_material 'Bruker SHELXTL'
_computing_structure_refinement 'Bruker SHELXTL'
_computing_structure_solution 'Bruker SHELXTL'
_diffrn_ambient_temperature 158(2)
_diffrn_measured_fraction_theta_full 0.997
_diffrn_measured_fraction_theta_max 0.997
_diffrn_measurement_device_type 'CCD area detector'
_diffrn_measurement_method 'phi and omega scans'
_diffrn_radiation_monochromator graphite
_diffrn_radiation_source 'sealed tube'
_diffrn_radiation_type MoK\a
_diffrn_radiation_wavelength 0.71073
_diffrn_reflns_av_R_equivalents 0.0590
_diffrn_reflns_av_sigmaI/netI 0.0284
_diffrn_reflns_limit_h_max 17
_diffrn_reflns_limit_h_min -18
_diffrn_reflns_limit_k_max 12
_diffrn_reflns_limit_k_min -12
_diffrn_reflns_limit_l_max 21
_diffrn_reflns_limit_l_min -21
_diffrn_reflns_number 28842
_diffrn_reflns_theta_full 26.42
_diffrn_reflns_theta_max 26.42
_diffrn_reflns_theta_min 1.71
_exptl_absorpt_coefficient_mu 0.568
_exptl_absorpt_correction_T_max 0.978
_exptl_absorpt_correction_T_min 0.616
_exptl_absorpt_correction_type multi-scan
_exptl_absorpt_process_details 'Blessing, Acta Cryst. (1995) A51 33-38'
_exptl_crystal_colour amber
_exptl_crystal_density_diffrn 1.436
_exptl_crystal_description needle
_exptl_crystal_F_000 1052
_exptl_crystal_size_max 0.06
_exptl_crystal_size_mid 0.08
_exptl_crystal_size_min 0.38
_refine_diff_density_max 0.748
_refine_diff_density_min -0.594
_refine_diff_density_rms 0.063
_refine_ls_extinction_coef 0.0032(5)
_refine_ls_extinction_expression Fc^*^=kFc[1+0.001xFc^2^\l^3^/sin(2\q)]^-1/4^
_refine_ls_extinction_method SHELXL
_refine_ls_goodness_of_fit_ref 1.044
_refine_ls_hydrogen_treatment mixed
_refine_ls_matrix_type full
_refine_ls_number_parameters 297
_refine_ls_number_reflns 4771
_refine_ls_number_restraints 1
_refine_ls_restrained_S_all 1.047
_refine_ls_R_factor_all 0.0529
_refine_ls_R_factor_gt 0.0381
_refine_ls_shift/su_max 0.001
_refine_ls_shift/su_mean 0.000
_refine_ls_structure_factor_coef Fsqd
_refine_ls_weighting_details 'calc w=1/[\s^2^(Fo^2^)+(0.0596P)^2^+0.6356P] where P=(Fo^2^+2Fc^2^)/3'
_refine_ls_weighting_scheme calc
_refine_ls_wR_factor_gt 0.0981
_refine_ls_wR_factor_ref 0.1035
_reflns_number_gt 3730
_reflns_number_total 4771
_reflns_threshold_expression >2sigma(I)
_cod_data_source_file ja0397916si20031125_105627.cif
_cod_data_source_block beb14
_cod_original_cell_volume 2333.5(6)
_cod_database_code 4112392

loop_
_symmetry_equiv_pos_as_xyz
'x, y, z'
'-x+1/2, y+1/2, -z+1/2'
'-x, -y, -z'
'x-1/2, -y-1/2, z-1/2'

loop_
_atom_site_label
_atom_site_type_symbol
_atom_site_fract_x
_atom_site_fract_y
_atom_site_fract_z
_atom_site_U_iso_or_equiv
_atom_site_adp_type
_atom_site_occupancy
_atom_site_symmetry_multiplicity
_atom_site_calc_flag
_atom_site_refinement_flags
_atom_site_disorder_assembly
_atom_site_disorder_group
S1 S 0.50644(3) 0.17978(5) 0.08048(3) 0.01987(14) Uani 1 1 d . . .
S2 S 0.65751(4) 0.56510(5) 0.04754(3) 0.02167(14) Uani 1 1 d . . .
S3 S 0.66063(4) 0.91755(6) 0.21117(3) 0.02699(15) Uani 1 1 d . . .
Cl1 Cl 0.68179(7) 0.42539(8) -0.34671(5) 0.0669(3) Uani 1 1 d . . .
Cl2 Cl 0.72097(6) 0.13338(7) -0.36692(5) 0.0590(2) Uani 1 1 d . . .
O1 O 0.59107(11) 0.07005(14) -0.11700(9) 0.0257(3) Uani 1 1 d . . .
O2 O 0.64627(10) 0.34988(14) -0.07059(8) 0.0254(3) Uani 1 1 d . . .
N1 N 0.58573(12) 0.62614(17) 0.17266(10) 0.0221(4) Uani 1 1 d . . .
N2 N 0.72985(12) 0.86698(17) 0.08341(10) 0.0230(4) Uani 1 1 d . . .
C1 C 0.51945(14) 0.06843(19) 0.00226(12) 0.0195(4) Uani 1 1 d . . .
C2 C 0.56937(14) 0.1320(2) -0.04926(12) 0.0202(4) Uani 1 1 d . . .
C3 C 0.61110(16) 0.1729(2) -0.17436(13) 0.0267(5) Uani 1 1 d . . .
H3A H 0.5539 0.2205 -0.1972 0.0442(16) Uiso 1 1 calc R . .
H3B H 0.6354 0.1281 -0.2180 0.0442(16) Uiso 1 1 calc R . .
C4 C 0.68157(16) 0.2752(2) -0.13338(13) 0.0262(5) Uani 1 1 d . . .
H4A H 0.7383 0.2270 -0.1102 0.0442(16) Uiso 1 1 calc R . .
H4B H 0.6970 0.3399 -0.1731 0.0442(16) Uiso 1 1 calc R . .
C5 C 0.59696(14) 0.2681(2) -0.02649(12) 0.0208(4) Uani 1 1 d . . .
C6 C 0.56855(13) 0.3114(2) 0.04325(12) 0.0190(4) Uani 1 1 d . . .
C7 C 0.58629(14) 0.44343(19) 0.08339(12) 0.0187(4) Uani 1 1 d . . .
C8 C 0.55491(14) 0.4957(2) 0.15050(12) 0.0201(4) Uani 1 1 d . . .
C9 C 0.49384(15) 0.4255(2) 0.20194(13) 0.0243(5) Uani 1 1 d . B .
H9A H 0.4482 0.3685 0.1680 0.0442(16) Uiso 1 1 calc R . .
H9B H 0.4602 0.4946 0.2272 0.0442(16) Uiso 1 1 calc R . .
C10 C 0.55095(16) 0.3354(2) 0.26752(13) 0.0308(5) Uani 1 1 d . . .
H10A H 0.5772 0.2589 0.2417 0.0442(16) Uiso 1 1 calc R A 1
H10B H 0.6026 0.3896 0.2956 0.0442(16) Uiso 1 1 calc R A 1
C11 C 0.4962(2) 0.2782(3) 0.32909(18) 0.0545(8) Uani 0.818(5) 1 d PD B 1
H11A H 0.5388 0.2271 0.3693 0.0442(16) Uiso 0.818(5) 1 calc PR B 1
H11B H 0.4720 0.3548 0.3564 0.0442(16) Uiso 0.818(5) 1 calc PR B 1
C12 C 0.4195(2) 0.1895(4) 0.2966(2) 0.0480(10) Uani 0.818(5) 1 d PD B 1
H12A H 0.4413 0.1188 0.2644 0.0442(16) Uiso 0.818(5) 1 calc PR B 1
H12B H 0.3718 0.2426 0.2637 0.0442(16) Uiso 0.818(5) 1 calc PR B 1
H12C H 0.3944 0.1478 0.3401 0.0442(16) Uiso 0.818(5) 1 calc PR B 1
C11' C 0.4962(2) 0.2782(3) 0.32909(18) 0.0545(8) Uani 0.182(5) 1 d P B 2
H11A H 0.5047 0.3396 0.3753 0.0442(16) Uiso 0.182(5) 1 calc PR B 2
H11B H 0.4304 0.2796 0.3056 0.0442(16) Uiso 0.182(5) 1 calc PR B 2
C12' C 0.5207(12) 0.1372(14) 0.3583(9) 0.053(5) Uani 0.182(5) 1 d P B 2
H12D H 0.4663 0.0929 0.3719 0.0442(16) Uiso 0.182(5) 1 calc PR B 2
H12E H 0.5686 0.1414 0.4052 0.0442(16) Uiso 0.182(5) 1 calc PR B 2
H12F H 0.5430 0.0855 0.3167 0.0442(16) Uiso 0.182(5) 1 calc PR B 2
C13 C 0.63932(14) 0.6747(2) 0.12409(12) 0.0205(4) Uani 1 1 d . . .
C14 C 0.67939(14) 0.8122(2) 0.13266(12) 0.0217(4) Uani 1 1 d . . .
C15 C 0.72487(15) 1.0432(2) 0.17448(13) 0.0256(5) Uani 1 1 d . . .
H15 H 0.7366 1.1300 0.1975 0.0442(16) Uiso 1 1 calc R . .
C16 C 0.75638(14) 0.9992(2) 0.10738(12) 0.0228(4) Uani 1 1 d . . .
C17 C 0.81785(17) 1.0781(2) 0.06004(13) 0.0300(5) Uani 1 1 d . D .
H17A H 0.7856 1.0873 0.0048 0.0442(16) Uiso 1 1 calc R . .
H17B H 0.8743 1.0251 0.0589 0.0442(16) Uiso 1 1 calc R . .
C18 C 0.84518(18) 1.2203(2) 0.09307(15) 0.0361(6) Uani 1 1 d . . .
H18A H 0.8755 1.2116 0.1489 0.0442(16) Uiso 1 1 calc R C 1
H18B H 0.7890 1.2747 0.0921 0.0442(16) Uiso 1 1 calc R C 1
C19 C 0.9105(2) 1.2965(3) 0.04622(17) 0.0536(8) Uani 0.721(6) 1 d P D 1
H19A H 0.9644 1.2390 0.0432 0.0442(16) Uiso 0.721(6) 1 calc PR D 1
H19B H 0.8783 1.3128 -0.0084 0.0442(16) Uiso 0.721(6) 1 calc PR D 1
C20 C 0.9432(3) 1.4329(4) 0.0847(3) 0.0593(14) Uani 0.721(6) 1 d P D 1
H20A H 0.9745 1.4175 0.1391 0.0442(16) Uiso 0.721(6) 1 calc PR D 1
H20B H 0.8903 1.4921 0.0852 0.0442(16) Uiso 0.721(6) 1 calc PR D 1
H20C H 0.9857 1.4757 0.0543 0.0442(16) Uiso 0.721(6) 1 calc PR D 1
C19' C 0.9105(2) 1.2965(3) 0.04622(17) 0.0536(8) Uani 0.279(6) 1 d PD D 2
H19A H 0.8840 1.2936 -0.0108 0.0442(16) Uiso 0.279(6) 1 calc PR D 2
H19B H 0.9138 1.3924 0.0628 0.0442(16) Uiso 0.279(6) 1 calc PR D 2
C20' C 0.9999(5) 1.2435(11) 0.0568(7) 0.056(3) Uani 0.279(6) 1 d PD D 2
H20D H 1.0374 1.2981 0.0270 0.0442(16) Uiso 0.279(6) 1 calc PR D 2
H20E H 0.9978 1.1502 0.0376 0.0442(16) Uiso 0.279(6) 1 calc PR D 2
H20F H 1.0267 1.2454 0.1130 0.0442(16) Uiso 0.279(6) 1 calc PR D 2
C21 C 0.7395(2) 0.3021(3) -0.39729(16) 0.0469(7) Uani 1 1 d . . .
H21A H 0.7176 0.3102 -0.4549 0.0442(16) Uiso 1 1 calc R . .
H21B H 0.8060 0.3213 -0.3872 0.0442(16) Uiso 1 1 calc R . .

loop_
_atom_site_aniso_label
_atom_site_aniso_U_11
_atom_site_aniso_U_22
_atom_site_aniso_U_33
_atom_site_aniso_U_23
_atom_site_aniso_U_13
_atom_site_aniso_U_12
S1 0.0257(3) 0.0163(3) 0.0193(3) -0.00096(19) 0.0087(2) -0.0044(2)
S2 0.0271(3) 0.0176(3) 0.0220(3) -0.0010(2) 0.0089(2) -0.0056(2)
S3 0.0352(3) 0.0210(3) 0.0270(3) -0.0044(2) 0.0117(2) -0.0061(2)
Cl1 0.1059(7) 0.0468(4) 0.0607(5) 0.0105(4) 0.0501(5) 0.0235(4)
Cl2 0.0758(5) 0.0419(4) 0.0702(5) 0.0081(4) 0.0438(4) 0.0101(4)
O1 0.0386(9) 0.0194(7) 0.0233(8) -0.0018(6) 0.0171(7) -0.0053(6)
O2 0.0358(9) 0.0195(7) 0.0248(8) -0.0018(6) 0.0164(7) -0.0073(6)
N1 0.0268(9) 0.0183(9) 0.0213(9) 0.0000(7) 0.0050(7) -0.0015(7)
N2 0.0285(9) 0.0200(9) 0.0200(9) -0.0006(7) 0.0027(7) -0.0064(7)
C1 0.0238(10) 0.0161(10) 0.0193(10) -0.0010(8) 0.0057(8) -0.0007(8)
C2 0.0252(10) 0.0180(10) 0.0185(10) -0.0030(8) 0.0063(8) -0.0018(8)
C3 0.0379(12) 0.0233(11) 0.0217(11) 0.0001(9) 0.0135(10) -0.0032(9)
C4 0.0351(12) 0.0234(11) 0.0242(11) 0.0012(9) 0.0166(10) -0.0021(9)
C5 0.0232(10) 0.0183(10) 0.0218(10) 0.0029(8) 0.0064(8) -0.0031(8)
C6 0.0204(10) 0.0151(9) 0.0222(10) 0.0014(8) 0.0056(8) -0.0033(8)
C7 0.0209(10) 0.0161(10) 0.0195(10) 0.0028(8) 0.0046(8) -0.0029(8)
C8 0.0222(10) 0.0175(10) 0.0208(10) 0.0003(8) 0.0044(8) -0.0007(8)
C9 0.0288(11) 0.0212(11) 0.0258(11) -0.0025(9) 0.0127(9) -0.0027(9)
C10 0.0385(13) 0.0305(12) 0.0253(11) 0.0025(10) 0.0103(10) -0.0055(10)
C11 0.0651(19) 0.0543(19) 0.0510(17) 0.0225(15) 0.0298(15) 0.0085(15)
C12 0.049(2) 0.053(2) 0.0428(19) 0.0150(16) 0.0093(16) -0.0061(17)
C11' 0.0651(19) 0.0543(19) 0.0510(17) 0.0225(15) 0.0298(15) 0.0085(15)
C12' 0.086(13) 0.035(8) 0.048(9) 0.030(7) 0.041(9) 0.023(8)
C13 0.0242(10) 0.0167(10) 0.0200(10) -0.0001(8) 0.0021(8) -0.0019(8)
C14 0.0264(11) 0.0181(10) 0.0199(10) -0.0011(8) 0.0016(9) -0.0002(8)
C15 0.0301(11) 0.0176(10) 0.0294(12) -0.0022(9) 0.0056(9) -0.0056(9)
C16 0.0257(11) 0.0191(10) 0.0226(10) 0.0004(8) 0.0013(8) -0.0055(8)
C17 0.0390(13) 0.0268(12) 0.0246(11) 0.0004(9) 0.0069(10) -0.0101(10)
C18 0.0451(14) 0.0296(13) 0.0347(13) -0.0035(10) 0.0097(11) -0.0160(11)
C19 0.077(2) 0.0466(17) 0.0393(15) 0.0021(13) 0.0155(15) -0.0351(16)
C20 0.069(3) 0.049(3) 0.062(3) -0.001(2) 0.016(2) -0.036(2)
C19' 0.077(2) 0.0466(17) 0.0393(15) 0.0021(13) 0.0155(15) -0.0351(16)
C20' 0.029(5) 0.078(8) 0.061(7) 0.014(6) 0.008(5) -0.017(5)
C21 0.0591(17) 0.0478(16) 0.0410(15) 0.0108(12) 0.0287(14) 0.0103(14)

loop_
_atom_type_symbol
_atom_type_description
_atom_type_scat_dispersion_real
_atom_type_scat_dispersion_imag
_atom_type_scat_source
C C 0.0033 0.0016 'International Tables Vol C Tables 4.2.6.8 and 6.1.1.4'
H H 0.0000 0.0000 'International Tables Vol C Tables 4.2.6.8 and 6.1.1.4'
N N 0.0061 0.0033 'International Tables Vol C Tables 4.2.6.8 and 6.1.1.4'
O O 0.0106 0.0060 'International Tables Vol C Tables 4.2.6.8 and 6.1.1.4'
S S 0.1246 0.1234 'International Tables Vol C Tables 4.2.6.8 and 6.1.1.4'
Cl Cl 0.1484 0.1585 'International Tables Vol C Tables 4.2.6.8 and 6.1.1.4'

loop_
_geom_angle_atom_site_label_1
_geom_angle_atom_site_label_2
_geom_angle_atom_site_label_3
_geom_angle
_geom_angle_site_symmetry_1
_geom_angle_site_symmetry_3
C1 S1 C6 93.09(9) . .
C13 S2 C7 89.08(9) . .
C15 S3 C14 88.82(10) . .
C2 O1 C3 110.56(15) . .
C5 O2 C4 112.87(15) . .
C13 N1 C8 111.33(17) . .
C14 N2 C16 110.54(17) . .
C2 C1 C1 128.9(2) . 3_655
C2 C1 S1 109.68(14) . .
C1 C1 S1 121.4(2) 3_655 .
C1 C2 O1 123.35(17) . .
C1 C2 C5 113.96(17) . .
O1 C2 C5 122.68(17) . .
O1 C3 C4 110.27(17) . .
O2 C4 C3 111.55(17) . .
O2 C5 C6 123.11(18) . .
O2 C5 C2 123.02(17) . .
C6 C5 C2 113.86(17) . .
C5 C6 C7 127.74(18) . .
C5 C6 S1 109.41(14) . .
C7 C6 S1 122.85(15) . .
C8 C7 C6 130.27(18) . .
C8 C7 S2 109.34(14) . .
C6 C7 S2 120.39(15) . .
N1 C8 C7 114.96(17) . .
N1 C8 C9 117.31(17) . .
C7 C8 C9 127.71(18) . .
C8 C9 C10 111.86(17) . .
C11 C10 C9 114.7(2) . .
C12 C11 C10 115.0(3) . .
N1 C13 C14 122.65(18) . .
N1 C13 S2 115.28(15) . .
C14 C13 S2 122.05(15) . .
N2 C14 C13 124.60(19) . .
N2 C14 S3 114.97(15) . .
C13 C14 S3 120.43(16) . .
C16 C15 S3 110.93(16) . .
C15 C16 N2 114.74(18) . .
C15 C16 C17 126.56(19) . .
N2 C16 C17 118.67(18) . .
C16 C17 C18 114.29(19) . .
C17 C18 C19 113.6(2) . .
C20 C19 C18 112.4(3) . .
Cl2 C21 Cl1 112.68(14) . .

loop_
_geom_bond_atom_site_label_1
_geom_bond_atom_site_label_2
_geom_bond_distance
_geom_bond_site_symmetry_2
S1 C1 1.737(2) .
S1 C6 1.7400(19) .
S2 C13 1.724(2) .
S2 C7 1.7430(19) .
S3 C15 1.712(2) .
S3 C14 1.727(2) .
Cl1 C21 1.760(3) .
Cl2 C21 1.749(3) .
O1 C2 1.371(2) .
O1 C3 1.451(2) .
O2 C5 1.369(2) .
O2 C4 1.445(2) .
N1 C13 1.308(3) .
N1 C8 1.372(3) .
N2 C14 1.308(3) .
N2 C16 1.380(3) .
C1 C2 1.368(3) .
C1 C1 1.440(4) 3_655
C2 C5 1.413(3) .
C3 C4 1.505(3) .
C5 C6 1.374(3) .
C6 C7 1.450(3) .
C7 C8 1.383(3) .
C8 C9 1.503(3) .
C9 C10 1.535(3) .
C10 C11 1.514(3) .
C11 C12 1.439(4) .
C13 C14 1.453(3) .
C15 C16 1.357(3) .
C16 C17 1.502(3) .
C17 C18 1.515(3) .
C18 C19 1.523(3) .
C19 C20 1.514(5) .
